data_1537136
loop_
_publ_author_name
'Zimmermann, C.'
'Dehnen, S.'

_publ_section_title
;
 Cs2 (Mn Sn Te4): ungewoehnliche Synthese einer quaternaeren Phase mit
 eindimensionalen, ternaeren Anionenstraengen
;
_journal_name_full 'Zeitschrift fuer Anorganische und Allgemeine Chemie'
_journal_page_first 1553
_journal_page_last 1556
_journal_volume 629
_journal_year 2003
_chemical_formula_sum 'Cs2 Mn Sn Te4'
_chemical_name_systematic 'Cs2 (Mn Sn Te4)'
_space_group_IT_number 70
_symmetry_space_group_name_Hall '-F 2uv 2vw'
_symmetry_space_group_name_H-M 'F d d d :2'
_cell_angle_alpha 90
_cell_angle_beta 90
_cell_angle_gamma 90
_cell_formula_units_Z 8
_cell_length_a 6.8189
_cell_length_b 15.063
_cell_length_c 25.967
_cell_volume 2667.151
_citation_journal_id_ASTM ZAACAB
_cod_data_source_file Zimmermann_ZAACAB_2003_1027.cif
_cod_data_source_block Cs2Mn1Sn1Te4
_cod_original_formula_sum 'Cs2 Mn1 Sn1 Te4'
_cod_database_code 1537136

loop_
_symmetry_equiv_pos_as_xyz
x,y,z
-x+1/4,-y+1/4,z
x,-y+1/4,-z+1/4
-x+1/4,y,-z+1/4
-x,-y,-z
x-1/4,y-1/4,-z
-x,y-1/4,z-1/4
x-1/4,-y,z-1/4
x,y+1/2,z+1/2
-x+1/4,-y+3/4,z+1/2
x,-y+3/4,-z+3/4
-x+1/4,y+1/2,-z+3/4
-x,-y+1/2,-z+1/2
x-1/4,y+1/4,-z+1/2
-x,y+1/4,z+1/4
x-1/4,-y+1/2,z+1/4
x+1/2,y,z+1/2
-x+3/4,-y+1/4,z+1/2
x+1/2,-y+1/4,-z+3/4
-x+3/4,y,-z+3/4
-x+1/2,-y,-z+1/2
x+1/4,y-1/4,-z+1/2
-x+1/2,y-1/4,z+1/4
x+1/4,-y,z+1/4
x+1/2,y+1/2,z
-x+3/4,-y+3/4,z
x+1/2,-y+3/4,-z+1/4
-x+3/4,y+1/2,-z+1/4
-x+1/2,-y+1/2,-z
x+1/4,y+1/4,-z
-x+1/2,y+1/4,z-1/4
x+1/4,-y+1/2,z-1/4

loop_
_atom_site_label
_atom_site_type_symbol
_atom_site_fract_x
_atom_site_fract_y
_atom_site_fract_z
_atom_site_occupancy
_atom_site_U_iso_or_equiv
Cs1 Cs+1 0.125 0.125 0.44107 1 0.0
Te1 Te-2 0.1291 0.47489 0.43589 1 0.0
Sn1 Sn+4 -0.125 -0.125 0.375 1 0.0
Mn1 Mn+2 -0.125 0.375 0.375 1 0.0
